data_4512208
loop_
_publ_author_name
'Sun, Jing-Wen'
'Zhu, Jing'
'Song, Hui-Feng'
'Li, Guang-Ming'
'Yao, Xu'
'Yan, Peng-Fei'

_publ_section_title
;
 Spontaneous Resolution of Racemic Salen-Type Ligand in the Construction
 of 3D Homochiral Lanthanide Frameworks
;
_journal_issue 11
_journal_name_full 'Crystal Growth &amp; Design'
_journal_page_first 5356
_journal_paper_doi 10.1021/cg501211f
_journal_volume 14
_journal_year 2014
_chemical_formula_moiety 'C40 H44 Ce Cl N6 O10'
_chemical_formula_sum 'C40 H44 Ce Cl N6 O10'
_chemical_formula_weight 944.38
_chemical_name_systematic
;
 ?
;
_space_group_IT_number 96
_symmetry_cell_setting tetragonal
_symmetry_space_group_name_Hall 'P 4nw 2abw'
_symmetry_space_group_name_H-M 'P 43 21 2'
_atom_sites_solution_hydrogens geom
_atom_sites_solution_primary direct
_atom_sites_solution_secondary difmap
_audit_creation_method SHELXL-97
_cell_angle_alpha 90.00
_cell_angle_beta 90.00
_cell_angle_gamma 90.00
_cell_formula_units_Z 4
_cell_length_a 18.216(3)
_cell_length_b 18.216(3)
_cell_length_c 16.483(3)
_cell_measurement_temperature 293(2)
_cell_volume 5469.4(16)
_computing_cell_refinement 'RAPID-AUTO (Rigaku 1998 <i>RAPID-AUTO</i>)'
_computing_data_collection 'RAPID-AUTO (Rigaku 1998 <i>RAPID-AUTO</i>)'
_computing_data_reduction 'CrystalClear (Rigaku/MSC, 2002)'
_computing_molecular_graphics 'SHELXTL (Sheldrick, 2008)'
_computing_publication_material SHELXL-97
_computing_structure_refinement 'SHELXL-97 (Sheldrick, 2008)'
_computing_structure_solution 'SHELXS-97 (Sheldrick, 2008)'
_diffrn_ambient_temperature 293(2)
_diffrn_measured_fraction_theta_full 0.996
_diffrn_measured_fraction_theta_max 0.996
_diffrn_measurement_device_type 'Rigaku RAXIS-RAPID'
_diffrn_measurement_method '\w scan'
_diffrn_radiation_monochromator graphite
_diffrn_radiation_source 'fine-focus sealed tube'
_diffrn_radiation_type MoK\a
_diffrn_radiation_wavelength 0.71073
_diffrn_reflns_av_R_equivalents 0.0936
_diffrn_reflns_av_sigmaI/netI 0.0614
_diffrn_reflns_limit_h_max 23
_diffrn_reflns_limit_h_min -23
_diffrn_reflns_limit_k_max 23
_diffrn_reflns_limit_k_min -23
_diffrn_reflns_limit_l_max 19
_diffrn_reflns_limit_l_min -21
_diffrn_reflns_number 50106
_diffrn_reflns_theta_full 27.48
_diffrn_reflns_theta_max 27.48
_diffrn_reflns_theta_min 3.16
_exptl_absorpt_coefficient_mu 0.929
_exptl_absorpt_correction_T_max 0.955
_exptl_absorpt_correction_T_min 0.91
_exptl_absorpt_correction_type multi-scan
_exptl_absorpt_process_details 'ABSCOR (Higashi, 1995)'
_exptl_crystal_colour yellow
_exptl_crystal_density_diffrn 1.147
_exptl_crystal_density_method 'not measured'
_exptl_crystal_description block
_exptl_crystal_F_000 1924
_exptl_crystal_size_max 0.10
_exptl_crystal_size_mid 0.10
_exptl_crystal_size_min 0.05
_platon_squeeze_details ' ?'
_refine_diff_density_max 0.388
_refine_diff_density_min -0.587
_refine_diff_density_rms 0.084
_refine_ls_abs_structure_details 'Flack H D (1983), Acta Cryst. A39, 876-881'
_refine_ls_abs_structure_Flack 0.02(2)
_refine_ls_extinction_method none
_refine_ls_goodness_of_fit_ref 1.031
_refine_ls_hydrogen_treatment constr
_refine_ls_matrix_type full
_refine_ls_number_parameters 276
_refine_ls_number_reflns 6276
_refine_ls_number_restraints 12
_refine_ls_restrained_S_all 1.032
_refine_ls_R_factor_all 0.0669
_refine_ls_R_factor_gt 0.0480
_refine_ls_shift/su_max 0.003
_refine_ls_shift/su_mean 0.000
_refine_ls_structure_factor_coef Fsqd
_refine_ls_weighting_details 'calc w=1/[\s^2^(Fo^2^)+(0.0628P)^2^+0.0000P] where P=(Fo^2^+2Fc^2^)/3'
_refine_ls_weighting_scheme calc
_refine_ls_wR_factor_gt 0.1111
_refine_ls_wR_factor_ref 0.1173
_reflns_number_gt 4888
_reflns_number_total 6276
_reflns_threshold_expression >2sigma(I)
_cod_data_source_file cg501211f_si_005.cif
_cod_data_source_block c
_cod_depositor_comments
;
The following automatic conversions were performed:

'_refine_ls_hydrogen_treatment' value 'CONSTR' changed to 'constr'
according to
/home/saulius/struct/COD-crude-data--automatic-downloads/rss-feeds/ACS/lib/dictionaries/cif_core.dic
dictionary named 'cif_core.dic' version 2.4.2 from 2011-04-26.

Automatic conversion script
Id: cif_fix_values 2827 2014-09-09 07:05:25Z andrius 

 Adding full bibliography for 4512206--4512208.cif.
;
_cod_original_cell_volume 5469(2)
_cod_database_code 4512208

loop_
_symmetry_equiv_pos_as_xyz
'x, y, z'
'-x, -y, z+1/2'
'-y+1/2, x+1/2, z+3/4'
'y+1/2, -x+1/2, z+1/4'
'-x+1/2, y+1/2, -z+3/4'
'x+1/2, -y+1/2, -z+1/4'
'y, x, -z'
'-y, -x, -z+1/2'

loop_
_atom_site_label
_atom_site_type_symbol
_atom_site_fract_x
_atom_site_fract_y
_atom_site_fract_z
_atom_site_U_iso_or_equiv
_atom_site_adp_type
_atom_site_occupancy
_atom_site_symmetry_multiplicity
_atom_site_calc_flag
_atom_site_refinement_flags
Ce1 Ce 0.783323(14) 1.216677(14) -0.2500 0.03839(11) Uani 1 2 d S
Cl1 Cl 0.8993(6) 1.1101(6) -0.2405(10) 0.0450(18) Uani 0.50 1 d P
C1 C 0.5346(4) 1.3560(4) 0.0100(6) 0.092(2) Uani 1 1 d .
H1A H 0.5538 1.3066 0.0036 0.110 Uiso 1 1 calc R
H1B H 0.4950 1.3542 0.0493 0.110 Uiso 1 1 calc R
C2 C 0.5052(4) 1.3830(5) -0.0706(5) 0.083(2) Uani 1 1 d .
H2A H 0.4676 1.3497 -0.0904 0.100 Uiso 1 1 calc R
H2B H 0.4834 1.4312 -0.0641 0.100 Uiso 1 1 calc R
C3 C 0.7985(4) 1.5444(3) -0.3033(4) 0.0689(18) Uani 1 1 d .
H3A H 0.7831 1.5901 -0.2847 0.083 Uiso 1 1 calc R
C4 C 0.8456(5) 1.5413(4) -0.3650(4) 0.081(2) Uani 1 1 d .
H4A H 0.8643 1.5841 -0.3876 0.098 Uiso 1 1 calc R
C5 C 0.5669(4) 1.3866(4) -0.1297(4) 0.0659(18) Uani 1 1 d .
H5A H 0.5482 1.4044 -0.1812 0.079 Uiso 1 1 calc R
H5B H 0.5856 1.3373 -0.1385 0.079 Uiso 1 1 calc R
C6 C 0.5959(4) 1.4067(4) 0.0418(4) 0.0685(16) Uani 1 1 d .
H6A H 0.5763 1.4554 0.0519 0.082 Uiso 1 1 calc R
H6B H 0.6152 1.3877 0.0924 0.082 Uiso 1 1 calc R
C7 C 0.8421(4) 1.4080(4) -0.3618(3) 0.0606(14) Uani 1 1 d .
H7A H 0.8580 1.3636 -0.3832 0.073 Uiso 1 1 calc R
C8 C 0.8665(4) 1.4731(4) -0.3951(4) 0.0733(19) Uani 1 1 d .
H8A H 0.8982 1.4713 -0.4393 0.088 Uiso 1 1 calc R
C9 C 0.7933(3) 1.4086(3) -0.2958(3) 0.0453(11) Uani 1 1 d .
C10 C 0.6295(3) 1.4354(3) -0.1029(3) 0.0511(14) Uani 1 1 d .
H10A H 0.6121 1.4862 -0.0989 0.061 Uiso 1 1 calc R
C11 C 0.6576(3) 1.4109(3) -0.0220(3) 0.0517(13) Uani 1 1 d .
H11A H 0.6795 1.3620 -0.0279 0.062 Uiso 1 1 calc R
C12 C 0.8322(3) 1.4835(3) 0.0724(3) 0.0523(13) Uani 1 1 d .
C13 C 0.7770(4) 1.4396(3) 0.0374(3) 0.0573(14) Uani 1 1 d .
H13A H 0.7860 1.3894 0.0353 0.069 Uiso 1 1 calc R
C14 C 0.7710(3) 1.4801(3) -0.2651(3) 0.0466(12) Uani 1 1 d .
C15 C 0.7202(3) 1.4857(3) -0.2005(3) 0.0493(11) Uani 1 1 d .
H15A H 0.7086 1.5326 -0.1822 0.059 Uiso 1 1 calc R
C16 C 0.8852(3) 1.5997(4) 0.1113(3) 0.0556(14) Uani 1 1 d .
H16A H 0.8837 1.6506 0.1151 0.067 Uiso 1 1 calc R
C17 C 0.8274(3) 1.5622(3) 0.0725(3) 0.0456(12) Uani 1 1 d .
C18 C 0.8951(4) 1.4481(4) 0.1059(4) 0.0736(19) Uani 1 1 d .
H18A H 0.8989 1.3972 0.1035 0.088 Uiso 1 1 calc R
C19 C 0.9495(4) 1.4875(5) 0.1413(5) 0.083(2) Uani 1 1 d .
H19A H 0.9900 1.4638 0.1635 0.100 Uiso 1 1 calc R
C20 C 0.9444(4) 1.5622(5) 0.1440(5) 0.0719(19) Uani 1 1 d .
H20A H 0.9819 1.5888 0.1685 0.086 Uiso 1 1 calc R
N1 N 0.7147(3) 1.4621(2) 0.0077(3) 0.0505(9) Uani 1 1 d .
H1C H 0.7064 1.5085 0.0052 0.061 Uiso 1 1 calc R
N2 N 0.6886(2) 1.4311(2) -0.1646(3) 0.0450(10) Uani 1 1 d .
H2C H 0.7033 1.3879 -0.1779 0.054 Uiso 1 1 calc R
N3 N 0.7631(3) 1.2237(3) -0.0668(3) 0.0595(12) Uani 1 1 d .
O1 O 0.7362(7) 1.2248(9) 0.0058(9) 0.074(3) Uani 0.50 1 d PU
O2 O 0.7771(3) 1.1641(2) -0.1024(2) 0.0674(11) Uani 1 1 d .
O3 O 0.76544(18) 1.34902(17) -0.2655(2) 0.0460(8) Uani 1 1 d .
O4 O 0.7587(2) 1.2798(2) -0.1077(2) 0.0615(10) Uani 1 1 d .
O5 O 0.7717(2) 1.5959(2) 0.0407(2) 0.0526(9) Uani 1 1 d .
O1' O 0.7708(8) 1.2277(11) 0.0098(12) 0.089(4) Uani 0.50 1 d PU

loop_
_atom_site_aniso_label
_atom_site_aniso_U_11
_atom_site_aniso_U_22
_atom_site_aniso_U_33
_atom_site_aniso_U_23
_atom_site_aniso_U_13
_atom_site_aniso_U_12
Ce1 0.03398(12) 0.03398(12) 0.04721(18) 0.00186(14) 0.00186(14) 0.00313(17)
Cl1 0.032(3) 0.029(3) 0.074(7) -0.010(2) -0.013(2) -0.006(2)
C1 0.081(5) 0.074(5) 0.120(6) -0.006(5) 0.036(5) -0.029(4)
C2 0.063(4) 0.096(6) 0.091(5) -0.030(5) 0.017(4) -0.025(4)
C3 0.078(5) 0.040(3) 0.089(4) 0.010(3) -0.001(4) -0.004(3)
C4 0.096(6) 0.054(4) 0.095(5) 0.022(4) 0.026(5) -0.019(4)
C5 0.049(4) 0.082(5) 0.067(4) -0.025(3) 0.007(3) -0.006(3)
C6 0.087(5) 0.055(4) 0.064(3) -0.010(3) 0.004(4) -0.012(3)
C7 0.058(4) 0.058(4) 0.065(3) 0.011(3) 0.014(3) 0.002(3)
C8 0.074(5) 0.067(4) 0.080(4) 0.009(4) 0.024(4) -0.012(4)
C9 0.038(3) 0.042(3) 0.055(3) 0.006(2) -0.001(2) 0.002(2)
C10 0.051(3) 0.048(3) 0.054(3) -0.019(3) 0.003(3) -0.002(3)
C11 0.058(3) 0.034(2) 0.063(3) -0.004(2) 0.001(3) -0.006(2)
C12 0.056(3) 0.050(3) 0.050(3) 0.003(3) -0.003(3) 0.008(3)
C13 0.072(4) 0.042(3) 0.058(3) 0.000(2) 0.000(3) 0.008(3)
C14 0.040(3) 0.034(2) 0.067(3) -0.003(2) -0.004(3) -0.0049(19)
C15 0.044(3) 0.040(3) 0.064(3) -0.009(2) -0.007(3) 0.002(3)
C16 0.044(3) 0.060(4) 0.063(3) -0.001(3) -0.008(3) 0.003(3)
C17 0.040(3) 0.045(3) 0.051(3) 0.000(2) 0.000(2) 0.002(2)
C18 0.070(4) 0.062(4) 0.089(5) -0.001(4) -0.028(4) 0.018(3)
C19 0.071(5) 0.088(6) 0.091(5) 0.010(4) -0.018(4) 0.029(4)
C20 0.048(4) 0.085(5) 0.083(5) -0.009(4) -0.008(3) -0.003(3)
N1 0.058(2) 0.0380(19) 0.055(2) 0.001(2) -0.006(3) 0.004(2)
N2 0.047(2) 0.036(2) 0.053(2) -0.0091(19) 0.0034(19) -0.0012(18)
N3 0.073(3) 0.052(3) 0.054(2) 0.003(2) 0.004(2) 0.000(2)
O1 0.103(8) 0.074(6) 0.045(4) 0.002(5) 0.013(7) 0.002(6)
O2 0.096(3) 0.042(2) 0.065(2) 0.0078(18) 0.007(3) 0.015(2)
O3 0.046(2) 0.0314(16) 0.060(2) 0.0020(16) 0.0055(16) 0.0023(14)
O4 0.079(3) 0.046(2) 0.060(2) 0.005(2) 0.0079(19) 0.005(2)
O5 0.045(2) 0.047(2) 0.066(2) 0.0055(17) -0.0064(18) -0.0011(17)
O1' 0.104(8) 0.097(7) 0.067(6) -0.002(6) -0.011(7) 0.000(7)

loop_
_atom_type_symbol
_atom_type_description
_atom_type_scat_dispersion_real
_atom_type_scat_dispersion_imag
_atom_type_scat_source
C C 0.0033 0.0016 'International Tables Vol C Tables 4.2.6.8 and 6.1.1.4'
H H 0.0000 0.0000 'International Tables Vol C Tables 4.2.6.8 and 6.1.1.4'
N N 0.0061 0.0033 'International Tables Vol C Tables 4.2.6.8 and 6.1.1.4'
O O 0.0106 0.0060 'International Tables Vol C Tables 4.2.6.8 and 6.1.1.4'
Ce Ce -0.2486 2.6331 'International Tables Vol C Tables 4.2.6.8 and 6.1.1.4'
Cl Cl 0.1484 0.1585 'International Tables Vol C Tables 4.2.6.8 and 6.1.1.4'

loop_
_geom_angle_atom_site_label_1
_geom_angle_atom_site_label_2
_geom_angle_atom_site_label_3
_geom_angle
_geom_angle_site_symmetry_1
_geom_angle_site_symmetry_3
O3 Ce1 O3 75.42(15) . 8_774
O3 Ce1 O5 75.56(11) . 3_754
O3 Ce1 O5 141.54(12) 8_774 3_754
O3 Ce1 O5 141.54(13) . 5_644
O3 Ce1 O5 75.56(11) 8_774 5_644
O5 Ce1 O5 140.58(17) 3_754 5_644
O3 Ce1 O2 116.85(11) . .
O3 Ce1 O2 84.78(13) 8_774 .
O5 Ce1 O2 86.31(14) 3_754 .
O5 Ce1 O2 84.87(13) 5_644 .
O3 Ce1 O2 84.78(13) . 8_774
O3 Ce1 O2 116.85(12) 8_774 8_774
O5 Ce1 O2 84.87(13) 3_754 8_774
O5 Ce1 O2 86.31(14) 5_644 8_774
O2 Ce1 O2 153.65(19) . 8_774
O3 Ce1 O4 69.02(12) . .
O3 Ce1 O4 71.54(12) 8_774 .
O5 Ce1 O4 74.82(13) 3_754 .
O5 Ce1 O4 123.34(13) 5_644 .
O2 Ce1 O4 47.83(12) . .
O2 Ce1 O4 149.96(15) 8_774 .
O3 Ce1 O4 71.54(12) . 8_774
O3 Ce1 O4 69.02(12) 8_774 8_774
O5 Ce1 O4 123.34(13) 3_754 8_774
O5 Ce1 O4 74.82(13) 5_644 8_774
O2 Ce1 O4 149.96(15) . 8_774
O2 Ce1 O4 47.83(12) 8_774 8_774
O4 Ce1 O4 129.51(18) . 8_774
O3 Ce1 Cl1 144.0(4) . 8_774
O3 Ce1 Cl1 140.3(3) 8_774 8_774
O5 Ce1 Cl1 73.5(2) 3_754 8_774
O5 Ce1 Cl1 67.1(3) 5_644 8_774
O2 Ce1 Cl1 79.1(4) . 8_774
O2 Ce1 Cl1 74.6(4) 8_774 8_774
O4 Ce1 Cl1 118.8(3) . 8_774
O4 Ce1 Cl1 111.7(3) 8_774 8_774
O3 Ce1 Cl1 140.3(3) . .
O3 Ce1 Cl1 144.0(4) 8_774 .
O5 Ce1 Cl1 67.1(3) 3_754 .
O5 Ce1 Cl1 73.5(2) 5_644 .
O2 Ce1 Cl1 74.6(4) . .
O2 Ce1 Cl1 79.1(4) 8_774 .
O4 Ce1 Cl1 111.7(3) . .
O4 Ce1 Cl1 118.8(3) 8_774 .
Cl1 Ce1 Cl1 7.9(4) 8_774 .
Cl1 Cl1 Ce1 86.05(19) 8_774 .
C2 C1 C6 111.1(6) . .
C5 C2 C1 108.7(7) . .
C4 C3 C14 122.0(6) . .
C3 C4 C8 119.2(6) . .
C2 C5 C10 113.8(5) . .
C11 C6 C1 109.0(5) . .
C8 C7 C9 120.4(6) . .
C7 C8 C4 122.4(6) . .
O3 C9 C7 122.6(5) . .
O3 C9 C14 120.4(4) . .
C7 C9 C14 116.9(5) . .
N2 C10 C11 110.3(5) . .
N2 C10 C5 108.5(4) . .
C11 C10 C5 110.0(5) . .
N1 C11 C10 110.2(4) . .
N1 C11 C6 108.5(4) . .
C10 C11 C6 111.9(5) . .
C13 C12 C18 118.4(6) . .
C13 C12 C17 121.5(5) . .
C18 C12 C17 120.0(6) . .
N1 C13 C12 126.7(5) . .
C15 C14 C3 120.4(5) . .
C15 C14 C9 120.5(4) . .
C3 C14 C9 119.0(5) . .
N2 C15 C14 125.6(5) . .
C20 C16 C17 121.3(6) . .
O5 C17 C16 122.7(5) . .
O5 C17 C12 121.4(5) . .
C16 C17 C12 115.9(5) . .
C19 C18 C12 121.0(7) . .
C18 C19 C20 119.5(7) . .
C19 C20 C16 122.2(7) . .
C13 N1 C11 122.5(5) . .
C15 N2 C10 126.7(5) . .
O4 N3 O2 118.4(4) . .
O4 N3 O1' 120.2(10) . .
O2 N3 O1' 119.3(10) . .
O4 N3 O1 118.0(8) . .
O2 N3 O1 121.5(8) . .
O1' N3 O1 28.7(7) . .
O1' O1 N3 74(3) . .
N3 O2 Ce1 97.3(3) . .
C9 O3 Ce1 144.3(3) . .
N3 O4 Ce1 96.5(3) . .
C17 O5 Ce1 146.7(3) . 4_475
O1 O1' N3 77(3) . .

loop_
_geom_bond_atom_site_label_1
_geom_bond_atom_site_label_2
_geom_bond_distance
_geom_bond_site_symmetry_2
Ce1 O3 2.446(3) .
Ce1 O3 2.446(3) 8_774
Ce1 O5 2.509(4) 3_754
Ce1 O5 2.509(4) 5_644
Ce1 O2 2.617(4) .
Ce1 O2 2.617(4) 8_774
Ce1 O4 2.650(4) .
Ce1 O4 2.650(4) 8_774
Ce1 Cl1 2.873(2) 8_774
Ce1 Cl1 2.873(2) .
Cl1 Cl1 0.395(19) 8_774
C1 C2 1.516(11) .
C1 C6 1.542(10) .
C2 C5 1.489(9) .
C3 C4 1.331(9) .
C3 C14 1.421(7) .
C4 C8 1.391(10) .
C5 C10 1.513(8) .
C6 C11 1.541(8) .
C7 C8 1.379(9) .
C7 C9 1.406(7) .
C9 O3 1.298(6) .
C9 C14 1.455(7) .
C10 N2 1.482(7) .
C10 C11 1.498(8) .
C11 N1 1.481(7) .
C12 C13 1.408(8) .
C12 C18 1.427(8) .
C12 C17 1.437(7) .
C13 N1 1.302(7) .
C14 C15 1.414(7) .
C15 N2 1.292(6) .
C16 C20 1.385(9) .
C16 C17 1.410(8) .
C17 O5 1.295(6) .
C18 C19 1.355(11) .
C19 C20 1.364(11) .
N3 O4 1.228(6) .
N3 O2 1.259(6) .
N3 O1' 1.274(19) .
N3 O1 1.294(15) .
O1 O1' 0.636(16) .
O5 Ce1 2.509(4) 4_475

loop_
_platon_squeeze_void_nr
_platon_squeeze_void_average_x
_platon_squeeze_void_average_y
_platon_squeeze_void_average_z
_platon_squeeze_void_volume
_platon_squeeze_void_count_electrons
1 0.071 0.085 0.008 1758.9 36.6
